data_4125195
loop_
_publ_author_name
'Mukherjee, Debabrata'
'Osseili, Hassan'
'Spaniol, Thomas P.'
'Okuda, Jun'

_publ_section_title
;
 Alkali Metal Hydridotriphenylborates [(L)M][HBPh3] (M = Li, Na, K):
 Chemoselective Catalysts for Carbonyl and CO2 Hydroboration.
;
_journal_issue 34
_journal_name_full 'Journal of the American Chemical Society'
_journal_page_first 10790
_journal_page_last 10793
_journal_paper_doi 10.1021/jacs.6b06319
_journal_volume 138
_journal_year 2016
_chemical_formula_moiety 'C16 H38 Li N4 O, C18 H16 B'
_chemical_formula_sum 'C34 H54 B Li N4 O'
_chemical_formula_weight 552.56
_chemical_name_systematic
;
 ?
;
_space_group_crystal_system triclinic
_space_group_IT_number 1
_space_group_name_Hall 'P 1'
_space_group_name_H-M_alt 'P 1'
_symmetry_space_group_name_Hall 'P 1'
_symmetry_space_group_name_H-M 'P 1'
_atom_sites_solution_hydrogens mixed
_audit_creation_method SHELXL-2013
_cell_angle_alpha 80.063(5)
_cell_angle_beta 76.452(5)
_cell_angle_gamma 82.123(6)
_cell_formula_units_Z 3
_cell_length_a 11.970(2)
_cell_length_b 12.297(2)
_cell_length_c 17.763(3)
_cell_measurement_reflns_used 1473
_cell_measurement_temperature 110(2)
_cell_measurement_theta_max 18.07
_cell_measurement_theta_min 2.30
_cell_volume 2491.0(7)
_computing_cell_refinement 'Bruker SMART (2001)'
_computing_data_collection 'Bruker SMART (2001)'
_computing_data_reduction 'Bruker SAINT+ (1999)'
_computing_molecular_graphics 'ORTEP-III (Farrugia, 1999)'
_computing_structure_refinement 'SHELXL-2013 (Sheldrick, 2013)'
_computing_structure_solution 'SIR-92 (Altomare 1992)'
_diffrn_ambient_temperature 110(2)
_diffrn_measured_fraction_theta_full 1.000
_diffrn_measured_fraction_theta_max 0.998
_diffrn_measurement_device_type 'Bruker APEX-I CCD'
_diffrn_measurement_method '\w scans'
_diffrn_radiation_monochromator 'multilayer optics'
_diffrn_radiation_source microsource
_diffrn_radiation_type MoK\a
_diffrn_radiation_wavelength 0.71073
_diffrn_reflns_av_R_equivalents 0.0714
_diffrn_reflns_av_unetI/netI 0.1646
_diffrn_reflns_Laue_measured_fraction_full 1.000
_diffrn_reflns_Laue_measured_fraction_max 0.998
_diffrn_reflns_limit_h_max 14
_diffrn_reflns_limit_h_min -14
_diffrn_reflns_limit_k_max 14
_diffrn_reflns_limit_k_min -14
_diffrn_reflns_limit_l_max 21
_diffrn_reflns_limit_l_min -21
_diffrn_reflns_number 28677
_diffrn_reflns_point_group_measured_fraction_full 0.995
_diffrn_reflns_point_group_measured_fraction_max 0.989
_diffrn_reflns_theta_full 25.242
_diffrn_reflns_theta_max 25.469
_diffrn_reflns_theta_min 1.192
_exptl_absorpt_coefficient_mu 0.066
_exptl_absorpt_correction_T_max 0.7452
_exptl_absorpt_correction_T_min 0.5971
_exptl_absorpt_correction_type multi-scan
_exptl_absorpt_process_details 'Sadabs Bruker'
_exptl_crystal_colour colourless
_exptl_crystal_density_diffrn 1.105
_exptl_crystal_description block
_exptl_crystal_F_000 906
_exptl_crystal_size_max 0.280
_exptl_crystal_size_mid 0.240
_exptl_crystal_size_min 0.180
_refine_diff_density_max 0.377
_refine_diff_density_min -0.254
_refine_diff_density_rms 0.054
_refine_ls_abs_structure_details
;
 Flack x determined using 2845 quotients [(I+)-(I-)]/[(I+)+(I-)]
 (Parsons and Flack (2004), Acta Cryst. A60, s61).
;
_refine_ls_abs_structure_Flack 0.0(10)
_refine_ls_extinction_method none
_refine_ls_goodness_of_fit_ref 1.016
_refine_ls_hydrogen_treatment mixed
_refine_ls_matrix_type full
_refine_ls_number_parameters 1133
_refine_ls_number_reflns 18273
_refine_ls_number_restraints 3
_refine_ls_restrained_S_all 1.016
_refine_ls_R_factor_all 0.1638
_refine_ls_R_factor_gt 0.0873
_refine_ls_shift/su_max 0.000
_refine_ls_shift/su_mean 0.000
_refine_ls_structure_factor_coef Fsqd
_refine_ls_weighting_details 'w=1/[\s^2^(Fo^2^)+(0.0672P)^2^] where P=(Fo^2^+2Fc^2^)/3'
_refine_ls_weighting_scheme calc
_refine_ls_wR_factor_gt 0.1739
_refine_ls_wR_factor_ref 0.2179
_reflns_Friedel_coverage 0.982
_reflns_Friedel_fraction_full 0.989
_reflns_Friedel_fraction_max 0.979
_reflns_number_gt 9974
_reflns_number_total 18273
_reflns_threshold_expression 'I > 2\s(I)'
_cod_data_source_file ja6b06319_si_002.cif
_cod_data_source_block 4
_cod_depositor_comments 'Adding full bibliography for 4125195--4125199.cif.'
_cod_database_code 4125195
_shelx_space_group_comment
;
The symmetry employed for this shelxl refinement is uniquely defined
by the following loop, which should always be used as a source of
symmetry information in preference to the above space-group names.
They are only intended as comments.
;
_shelx_estimated_absorpt_t_min 0.982
_shelx_estimated_absorpt_t_max 0.988
_shelxl_version_number 2013-4

loop_
_space_group_symop_operation_xyz
'x, y, z'

loop_
_atom_site_label
_atom_site_type_symbol
_atom_site_fract_x
_atom_site_fract_y
_atom_site_fract_z
_atom_site_U_iso_or_equiv
_atom_site_adp_type
_atom_site_occupancy
_atom_site_site_symmetry_order
_atom_site_calc_flag
_atom_site_refinement_flags_posn
_atom_site_refinement_flags_adp
_atom_site_refinement_flags_occupancy
_atom_site_disorder_assembly
_atom_site_disorder_group
N1 N 0.4029(5) 0.4405(5) 0.2892(4) 0.0287(15) Uani 1 1 d . . . . .
N2 N 0.0859(5) 0.4254(5) 0.3956(4) 0.0295(15) Uani 1 1 d . . . . .
N3 N 0.2156(5) 0.2991(5) 0.1977(3) 0.0247(14) Uani 1 1 d . . . . .
N4 N 0.1936(5) 0.5227(5) 0.2370(3) 0.0243(14) Uani 1 1 d . . . . .
N5 N 0.6592(6) 0.8650(6) 0.5931(4) 0.0375(17) Uani 1 1 d . . . . .
N6 N 0.4935(5) 0.6489(5) 0.5417(4) 0.0319(16) Uani 1 1 d . . . . .
N7 N 0.6336(7) 0.5984(6) 0.7314(4) 0.047(2) Uani 1 1 d . . . . .
N8 N 0.7287(5) 0.6375(6) 0.5656(4) 0.0376(17) Uani 1 1 d . . . . .
N9 N 0.7114(5) 0.1148(5) 0.0602(4) 0.0335(16) Uani 1 1 d . . . . .
N10 N 1.0177(6) 0.1676(6) -0.0567(4) 0.0348(16) Uani 1 1 d . . . . .
N11 N 0.8401(6) -0.0105(5) -0.1394(4) 0.0315(16) Uani 1 1 d . . . . .
N12 N 0.7983(6) 0.2146(5) -0.1023(4) 0.0342(16) Uani 1 1 d . . . . .
O1 O 0.3014(5) 0.2166(4) 0.3663(3) 0.0357(14) Uani 1 1 d . . . . .
O2 O 0.4138(5) 0.7682(5) 0.7039(4) 0.0488(16) Uani 1 1 d . . . . .
O3 O 0.9430(5) -0.0685(4) 0.0230(3) 0.0359(14) Uani 1 1 d . . . . .
B1 B 0.0828(7) 0.9615(8) 0.3735(5) 0.028(2) Uani 1 1 d . . . . .
H1 H 0.095(5) 1.055(5) 0.376(4) 0.024(18) Uiso 1 1 d . . . . .
B2 B 0.3966(8) 0.2998(8) 0.7058(5) 0.031(2) Uani 1 1 d . . . . .
H2 H 0.391(5) 0.388(6) 0.709(4) 0.024(18) Uiso 1 1 d . . . . .
B3 B 0.7703(8) 0.6339(7) 0.0556(5) 0.031(2) Uani 1 1 d . . . . .
H3 H 0.775(6) 0.732(5) 0.060(4) 0.029(19) Uiso 1 1 d . . . . .
Li1 Li 0.2448(10) 0.3631(10) 0.3037(7) 0.026(3) Uani 1 1 d . . . . .
Li2 Li 0.5677(10) 0.7125(10) 0.6343(7) 0.025(3) Uani 1 1 d . . . . .
Li3 Li 0.8720(11) 0.0677(10) -0.0352(7) 0.030(3) Uani 1 1 d . . . . .
C1 C 0.4479(8) 0.4224(8) 0.3607(5) 0.050(2) Uani 1 1 d . . . . .
H1A H 0.3863 0.4429 0.4045 0.074 Uiso 1 1 calc R U . . .
H1B H 0.5116 0.4681 0.3535 0.074 Uiso 1 1 calc R U . . .
H1C H 0.4761 0.3439 0.3721 0.074 Uiso 1 1 calc R U . . .
C2 C 0.4937(7) 0.3959(7) 0.2275(5) 0.042(2) Uani 1 1 d . . . . .
H2A H 0.5623 0.4355 0.2185 0.063 Uiso 1 1 calc R U . . .
H2B H 0.4654 0.4057 0.1790 0.063 Uiso 1 1 calc R U . . .
H2C H 0.5136 0.3167 0.2438 0.063 Uiso 1 1 calc R U . . .
C3 C 0.1257(7) 0.4710(7) 0.4546(5) 0.042(2) Uani 1 1 d . . . . .
H3A H 0.0596 0.5088 0.4875 0.064 Uiso 1 1 calc R U . . .
H3B H 0.1817 0.5240 0.4285 0.064 Uiso 1 1 calc R U . . .
H3C H 0.1623 0.4106 0.4872 0.064 Uiso 1 1 calc R U . . .
C4 C 0.0020(7) 0.3435(7) 0.4355(5) 0.042(2) Uani 1 1 d . . . . .
H4A H -0.0196 0.3081 0.3963 0.063 Uiso 1 1 calc R U . . .
H4B H -0.0672 0.3818 0.4653 0.063 Uiso 1 1 calc R U . . .
H4C H 0.0375 0.2869 0.4712 0.063 Uiso 1 1 calc R U . . .
C5 C 0.2956(7) 0.2135(7) 0.1591(5) 0.037(2) Uani 1 1 d . . . . .
H5A H 0.2672 0.1979 0.1150 0.056 Uiso 1 1 calc R U . . .
H5B H 0.3007 0.1455 0.1967 0.056 Uiso 1 1 calc R U . . .
H5C H 0.3723 0.2399 0.1399 0.056 Uiso 1 1 calc R U . . .
C6 C 0.1022(7) 0.2570(7) 0.2279(5) 0.039(2) Uani 1 1 d . . . . .
H6A H 0.1099 0.1880 0.2641 0.058 Uiso 1 1 calc R U . . .
H6B H 0.0719 0.2427 0.1842 0.058 Uiso 1 1 calc R U . . .
H6C H 0.0489 0.3124 0.2556 0.058 Uiso 1 1 calc R U . . .
C7 C 0.3756(7) 0.5593(6) 0.2656(5) 0.036(2) Uani 1 1 d . . . . .
H7A H 0.4482 0.5938 0.2422 0.044 Uiso 1 1 calc R U . . .
H7B H 0.3365 0.5941 0.3125 0.044 Uiso 1 1 calc R U . . .
C8 C 0.2982(7) 0.5812(7) 0.2068(5) 0.038(2) Uani 1 1 d . . . . .
H8A H 0.2758 0.6620 0.1960 0.046 Uiso 1 1 calc R U . . .
H8B H 0.3411 0.5560 0.1571 0.046 Uiso 1 1 calc R U . . .
C9 C 0.0267(7) 0.5124(7) 0.3480(5) 0.037(2) Uani 1 1 d . . . . .
H9A H -0.0301 0.5580 0.3830 0.045 Uiso 1 1 calc R U . . .
H9B H -0.0165 0.4777 0.3188 0.045 Uiso 1 1 calc R U . . .
C10 C 0.1064(7) 0.5866(6) 0.2910(5) 0.035(2) Uani 1 1 d . . . . .
H10A H 0.0610 0.6432 0.2603 0.042 Uiso 1 1 calc R U . . .
H10B H 0.1460 0.6257 0.3199 0.042 Uiso 1 1 calc R U . . .
C11 C 0.2097(7) 0.3986(6) 0.1386(4) 0.034(2) Uani 1 1 d . . . . .
H11A H 0.1702 0.3830 0.0991 0.041 Uiso 1 1 calc R U . . .
H11B H 0.2892 0.4145 0.1115 0.041 Uiso 1 1 calc R U . . .
C12 C 0.1472(7) 0.4995(6) 0.1725(4) 0.037(2) Uani 1 1 d . . . . .
H12A H 0.1532 0.5645 0.1307 0.045 Uiso 1 1 calc R U . . .
H12B H 0.0644 0.4886 0.1918 0.045 Uiso 1 1 calc R U . . .
C13 C 0.3772(7) 0.1291(6) 0.3322(5) 0.038(2) Uani 1 1 d . . . . .
H13A H 0.4338 0.1595 0.2858 0.046 Uiso 1 1 calc R U . . .
H13B H 0.3330 0.0779 0.3163 0.046 Uiso 1 1 calc R U . . .
C14 C 0.4381(7) 0.0695(7) 0.3967(5) 0.041(2) Uani 1 1 d . . . . .
H14A H 0.5031 0.1091 0.4000 0.050 Uiso 1 1 calc R U . . .
H14B H 0.4671 -0.0079 0.3886 0.050 Uiso 1 1 calc R U . . .
C15 C 0.3403(7) 0.0737(7) 0.4693(5) 0.045(2) Uani 1 1 d . . . . .
H15A H 0.2980 0.0070 0.4804 0.054 Uiso 1 1 calc R U . . .
H15B H 0.3701 0.0798 0.5157 0.054 Uiso 1 1 calc R U . . .
C16 C 0.2639(7) 0.1772(6) 0.4468(5) 0.036(2) Uani 1 1 d . . . . .
H16A H 0.1827 0.1601 0.4575 0.044 Uiso 1 1 calc R U . . .
H16B H 0.2678 0.2350 0.4784 0.044 Uiso 1 1 calc R U . . .
C17 C -0.0389(7) 0.9584(6) 0.3489(4) 0.0290(18) Uani 1 1 d . . . . .
C18 C -0.1214(7) 1.0504(7) 0.3443(5) 0.037(2) Uani 1 1 d . . . . .
H18 H -0.1040 1.1191 0.3540 0.045 Uiso 1 1 calc R U . . .
C19 C -0.2263(8) 1.0463(8) 0.3265(5) 0.047(2) Uani 1 1 d . . . . .
H19 H -0.2799 1.1107 0.3251 0.057 Uiso 1 1 calc R U . . .
C20 C -0.2538(8) 0.9473(9) 0.3103(5) 0.049(3) Uani 1 1 d . . . . .
H20 H -0.3258 0.9436 0.2974 0.059 Uiso 1 1 calc R U . . .
C21 C -0.1747(8) 0.8551(8) 0.3134(5) 0.047(2) Uani 1 1 d . . . . .
H21 H -0.1913 0.7871 0.3021 0.057 Uiso 1 1 calc R U . . .
C22 C -0.0711(7) 0.8617(7) 0.3330(4) 0.0331(19) Uani 1 1 d . . . . .
H22 H -0.0187 0.7964 0.3358 0.040 Uiso 1 1 calc R U . . .
C23 C 0.1930(7) 0.9167(6) 0.3091(4) 0.0309(19) Uani 1 1 d . . . . .
C24 C 0.1920(7) 0.9352(6) 0.2290(5) 0.0331(19) Uani 1 1 d . . . . .
H24 H 0.1227 0.9675 0.2134 0.040 Uiso 1 1 calc R U . . .
C25 C 0.2877(8) 0.9083(7) 0.1719(5) 0.043(2) Uani 1 1 d . . . . .
H25 H 0.2838 0.9226 0.1182 0.052 Uiso 1 1 calc R U . . .
C26 C 0.3912(8) 0.8594(7) 0.1942(5) 0.046(2) Uani 1 1 d . . . . .
H26 H 0.4577 0.8402 0.1559 0.055 Uiso 1 1 calc R U . . .
C27 C 0.3939(8) 0.8401(7) 0.2724(5) 0.041(2) Uani 1 1 d . . . . .
H27 H 0.4628 0.8075 0.2886 0.050 Uiso 1 1 calc R U . . .
C28 C 0.2964(7) 0.8681(6) 0.3276(5) 0.035(2) Uani 1 1 d . . . . .
H28 H 0.3006 0.8532 0.3812 0.042 Uiso 1 1 calc R U . . .
C29 C 0.0772(7) 0.8980(6) 0.4619(4) 0.0303(19) Uani 1 1 d . . . . .
C30 C 0.1037(7) 0.7840(7) 0.4821(5) 0.036(2) Uani 1 1 d . . . . .
H30 H 0.1291 0.7397 0.4413 0.043 Uiso 1 1 calc R U . . .
C31 C 0.0947(7) 0.7325(8) 0.5586(5) 0.047(2) Uani 1 1 d . . . . .
H31 H 0.1151 0.6548 0.5692 0.057 Uiso 1 1 calc R U . . .
C32 C 0.0562(7) 0.7939(10) 0.6195(5) 0.053(3) Uani 1 1 d . . . . .
H32 H 0.0491 0.7588 0.6722 0.064 Uiso 1 1 calc R U . . .
C33 C 0.0279(8) 0.9083(9) 0.6026(5) 0.049(3) Uani 1 1 d . . . . .
H33 H 0.0016 0.9519 0.6437 0.059 Uiso 1 1 calc R U . . .
C34 C 0.0383(7) 0.9571(7) 0.5259(4) 0.037(2) Uani 1 1 d . . . . .
H34 H 0.0182 1.0348 0.5155 0.045 Uiso 1 1 calc R U . . .
C35 C 0.7031(8) 0.9027(8) 0.6534(5) 0.054(3) Uani 1 1 d . . . . .
H35A H 0.7509 0.9636 0.6295 0.081 Uiso 1 1 calc R U . . .
H35B H 0.7499 0.8411 0.6779 0.081 Uiso 1 1 calc R U . . .
H35C H 0.6381 0.9288 0.6932 0.081 Uiso 1 1 calc R U . . .
C36 C 0.5873(11) 0.9635(9) 0.5601(8) 0.099(5) Uani 1 1 d . . . . .
H36A H 0.5578 0.9439 0.5177 0.149 Uiso 1 1 calc R U . . .
H36B H 0.6348 1.0253 0.5396 0.149 Uiso 1 1 calc R U . . .
H36C H 0.5223 0.9855 0.6014 0.149 Uiso 1 1 calc R U . . .
C37 C 0.4711(12) 0.7395(8) 0.4811(6) 0.086(4) Uani 1 1 d . . . . .
H37A H 0.4065 0.7908 0.5032 0.130 Uiso 1 1 calc R U . . .
H37B H 0.4516 0.7096 0.4386 0.130 Uiso 1 1 calc R U . . .
H37C H 0.5402 0.7790 0.4605 0.130 Uiso 1 1 calc R U . . .
C38 C 0.3940(7) 0.5879(8) 0.5699(5) 0.050(3) Uani 1 1 d . . . . .
H38A H 0.3788 0.5559 0.5269 0.075 Uiso 1 1 calc R U . . .
H38B H 0.3268 0.6380 0.5901 0.075 Uiso 1 1 calc R U . . .
H38C H 0.4085 0.5283 0.6118 0.075 Uiso 1 1 calc R U . . .
C39A C 0.5778(16) 0.5012(16) 0.7421(12) 0.036(5) Uiso 0.5 1 d . . P A 1
H39A H 0.5740 0.4838 0.6910 0.054 Uiso 0.5 1 calc R U P A 1
H39B H 0.4993 0.5129 0.7737 0.054 Uiso 0.5 1 calc R U P A 1
H39C H 0.6212 0.4393 0.7691 0.054 Uiso 0.5 1 calc R U P A 1
C40A C 0.6103(17) 0.6679(15) 0.8047(11) 0.046(5) Uiso 0.5 1 d . . P A 1
H40A H 0.5309 0.7037 0.8133 0.068 Uiso 0.5 1 calc R U P A 1
H40B H 0.6644 0.7247 0.7930 0.068 Uiso 0.5 1 calc R U P A 1
H40C H 0.6216 0.6173 0.8520 0.068 Uiso 0.5 1 calc R U P A 1
C39B C 0.548(2) 0.524(2) 0.7657(16) 0.076(9) Uiso 0.5 1 d . . P A 2
H39D H 0.5717 0.4748 0.8102 0.115 Uiso 0.5 1 calc R U P A 2
H39E H 0.5406 0.4797 0.7268 0.115 Uiso 0.5 1 calc R U P A 2
H39F H 0.4743 0.5664 0.7839 0.115 Uiso 0.5 1 calc R U P A 2
C40B C 0.6579(16) 0.6198(16) 0.7988(10) 0.045(5) Uiso 0.5 1 d . . P A 2
H40D H 0.7069 0.5568 0.8197 0.067 Uiso 0.5 1 calc R U P A 2
H40E H 0.5857 0.6310 0.8376 0.067 Uiso 0.5 1 calc R U P A 2
H40F H 0.6983 0.6868 0.7874 0.067 Uiso 0.5 1 calc R U P A 2
C41 C 0.7508(8) 0.8381(8) 0.5286(6) 0.059(3) Uani 1 1 d . . . . .
H41A H 0.8086 0.8922 0.5182 0.070 Uiso 1 1 calc R U . . .
H41B H 0.7188 0.8449 0.4813 0.070 Uiso 1 1 calc R U . . .
C42 C 0.8088(7) 0.7250(8) 0.5434(6) 0.059(3) Uani 1 1 d . . . . .
H42A H 0.8660 0.7095 0.4968 0.071 Uiso 1 1 d R U . . .
H42B H 0.8493 0.7224 0.5851 0.071 Uiso 1 1 d R U . . .
C43A C 0.5952(12) 0.5555(12) 0.5168(9) 0.012(3) Uiso 0.5 1 d . . P B 1
H43A H 0.5962 0.4937 0.5606 0.015 Uiso 0.5 1 calc R U P B 1
H43B H 0.5833 0.5257 0.4713 0.015 Uiso 0.5 1 calc R U P B 1
C43B C 0.5833(19) 0.592(2) 0.4954(14) 0.057(7) Uiso 0.5 1 d . . P B 2
H43C H 0.5748 0.6137 0.4406 0.068 Uiso 0.5 1 calc R U P B 2
H43D H 0.5724 0.5120 0.5096 0.068 Uiso 0.5 1 calc R U P B 2
C44 C 0.7024(8) 0.6037(10) 0.4970(6) 0.068(3) Uani 1 1 d . . . . .
H44A H 0.6983 0.6692 0.4562 0.082 Uiso 0.5 1 calc R U P B 1
H44B H 0.7653 0.5491 0.4752 0.082 Uiso 0.5 1 calc R U P B 1
H44C H 0.7320 0.6582 0.4511 0.082 Uiso 0.5 1 calc R U P B 2
H44D H 0.7480 0.5315 0.4889 0.082 Uiso 0.5 1 calc R U P B 2
C45 C 0.7570(10) 0.5645(10) 0.6981(8) 0.091(4) Uani 1 1 d . . . . .
H45A H 0.8045 0.6243 0.6984 0.109 Uiso 1 1 calc R U . . .
H45B H 0.7841 0.4970 0.7308 0.109 Uiso 1 1 calc R U . . .
C46 C 0.7717(8) 0.5418(7) 0.6168(6) 0.050(3) Uani 1 1 d . . . . .
H46A H 0.8546 0.5220 0.5951 0.060 Uiso 1 1 calc R U . . .
H46B H 0.7298 0.4775 0.6175 0.060 Uiso 1 1 calc R U . . .
C47A C 0.314(3) 0.778(3) 0.6955(17) 0.102(9) Uiso 0.5 1 d . . P C 1
H47A H 0.2955 0.7084 0.6821 0.122 Uiso 0.5 1 calc R U P C 1
H47B H 0.3022 0.8392 0.6531 0.122 Uiso 0.5 1 calc R U P C 1
C48A C 0.231(2) 0.805(2) 0.7796(15) 0.074(7) Uiso 0.5 1 d . . P C 1
H48A H 0.1680 0.8632 0.7713 0.088 Uiso 0.5 1 calc R U P C 1
H48B H 0.1977 0.7373 0.8102 0.088 Uiso 0.5 1 calc R U P C 1
C49A C 0.3030(16) 0.8397(18) 0.8163(12) 0.054(5) Uiso 0.5 1 d . . P C 1
H49A H 0.3070 0.7892 0.8657 0.065 Uiso 0.5 1 calc R U P C 1
H49B H 0.2740 0.9151 0.8293 0.065 Uiso 0.5 1 calc R U P C 1
C50A C 0.419(2) 0.841(2) 0.7643(15) 0.085(7) Uiso 0.5 1 d . . P C 1
H50A H 0.4797 0.8103 0.7935 0.102 Uiso 0.5 1 calc R U P C 1
H50B H 0.4337 0.9177 0.7389 0.102 Uiso 0.5 1 calc R U P C 1
C47B C 0.3063(16) 0.7150(17) 0.7338(11) 0.047(5) Uiso 0.5 1 d . . P C 2
H47C H 0.3204 0.6330 0.7417 0.057 Uiso 0.5 1 calc R U P C 2
H47D H 0.2502 0.7392 0.6997 0.057 Uiso 0.5 1 calc R U P C 2
C48B C 0.259(2) 0.887(2) 0.7586(15) 0.086(8) Uiso 0.5 1 d . . P C 2
H48C H 0.1938 0.8966 0.7314 0.103 Uiso 0.5 1 calc R U P C 2
H48D H 0.2510 0.9487 0.7893 0.103 Uiso 0.5 1 calc R U P C 2
C49B C 0.267(2) 0.763(2) 0.8142(15) 0.083(8) Uiso 0.5 1 d . . P C 2
H49C H 0.3273 0.7528 0.8455 0.099 Uiso 0.5 1 calc R U P C 2
H49D H 0.1923 0.7413 0.8465 0.099 Uiso 0.5 1 calc R U P C 2
C50B C 0.371(3) 0.878(2) 0.7040(18) 0.108(10) Uiso 0.5 1 d . . P C 2
H50C H 0.3619 0.9122 0.6506 0.130 Uiso 0.5 1 calc R U P C 2
H50D H 0.4253 0.9192 0.7196 0.130 Uiso 0.5 1 calc R U P C 2
C51 C 0.5090(7) 0.2733(6) 0.6380(4) 0.0305(19) Uani 1 1 d . . . . .
C52 C 0.5083(7) 0.2782(6) 0.5588(4) 0.0302(18) Uani 1 1 d . . . . .
H52 H 0.4364 0.2936 0.5433 0.036 Uiso 1 1 calc R U . . .
C53 C 0.6079(7) 0.2617(7) 0.5019(5) 0.038(2) Uani 1 1 d . . . . .
H53 H 0.6029 0.2664 0.4488 0.046 Uiso 1 1 calc R U . . .
C54 C 0.7145(7) 0.2383(7) 0.5221(5) 0.042(2) Uani 1 1 d . . . . .
H54 H 0.7829 0.2273 0.4833 0.051 Uiso 1 1 calc R U . . .
C55 C 0.7196(7) 0.2311(7) 0.6001(5) 0.043(2) Uani 1 1 d . . . . .
H55 H 0.7920 0.2152 0.6151 0.051 Uiso 1 1 calc R U . . .
C56 C 0.6198(7) 0.2471(7) 0.6555(5) 0.041(2) Uani 1 1 d . . . . .
H56 H 0.6255 0.2401 0.7086 0.050 Uiso 1 1 calc R U . . .
C57 C 0.2758(7) 0.2820(7) 0.6836(4) 0.035(2) Uani 1 1 d . . . . .
C58 C 0.1849(8) 0.3657(9) 0.6836(5) 0.052(3) Uani 1 1 d . . . . .
H58 H 0.1945 0.4358 0.6955 0.063 Uiso 1 1 calc R U . . .
C59 C 0.0821(10) 0.3514(12) 0.6672(6) 0.081(4) Uani 1 1 d . . . . .
H59 H 0.0227 0.4111 0.6681 0.097 Uiso 1 1 calc R U . . .
C60 C 0.0640(10) 0.2517(14) 0.6496(6) 0.087(5) Uani 1 1 d . . . . .
H60 H -0.0073 0.2422 0.6379 0.104 Uiso 1 1 calc R U . . .
C61 C 0.1510(9) 0.1657(11) 0.6491(5) 0.070(4) Uani 1 1 d . . . . .
H61 H 0.1400 0.0957 0.6377 0.084 Uiso 1 1 calc R U . . .
C62 C 0.2553(7) 0.1823(8) 0.6654(5) 0.046(2) Uani 1 1 d . . . . .
H62 H 0.3149 0.1227 0.6639 0.055 Uiso 1 1 calc R U . . .
C63 C 0.4050(7) 0.2321(8) 0.7910(5) 0.039(2) Uani 1 1 d . . . . .
C64 C 0.3764(7) 0.2850(9) 0.8578(5) 0.049(3) Uani 1 1 d . . . . .
H64 H 0.3561 0.3630 0.8514 0.059 Uiso 1 1 calc R U . . .
C65 C 0.3763(9) 0.2295(11) 0.9326(6) 0.066(3) Uani 1 1 d . . . . .
H65 H 0.3569 0.2688 0.9763 0.079 Uiso 1 1 calc R U . . .
C66 C 0.4045(8) 0.1177(12) 0.9425(6) 0.067(4) Uani 1 1 d . . . . .
H66 H 0.4022 0.0783 0.9937 0.081 Uiso 1 1 calc R U . . .
C67 C 0.4359(8) 0.0619(10) 0.8797(7) 0.065(3) Uani 1 1 d . . . . .
H67 H 0.4582 -0.0157 0.8872 0.079 Uiso 1 1 calc R U . . .
C68 C 0.4355(7) 0.1187(8) 0.8037(5) 0.046(2) Uani 1 1 d . . . . .
H68 H 0.4565 0.0785 0.7605 0.055 Uiso 1 1 calc R U . . .
C69 C 0.6379(8) 0.0278(8) 0.1053(6) 0.056(3) Uani 1 1 d . . . . .
H69A H 0.5738 0.0610 0.1424 0.083 Uiso 1 1 calc R U . . .
H69B H 0.6840 -0.0293 0.1340 0.083 Uiso 1 1 calc R U . . .
H69C H 0.6071 -0.0060 0.0693 0.083 Uiso 1 1 calc R U . . .
C70 C 0.7509(7) 0.1692(7) 0.1161(5) 0.042(2) Uani 1 1 d . . . . .
H70A H 0.6837 0.2035 0.1504 0.063 Uiso 1 1 calc R U . . .
H70B H 0.8006 0.2264 0.0871 0.063 Uiso 1 1 calc R U . . .
H70C H 0.7944 0.1138 0.1478 0.063 Uiso 1 1 calc R U . . .
C71 C 1.0691(8) 0.1700(9) 0.0108(5) 0.056(3) Uani 1 1 d . . . . .
H71A H 1.0084 0.1924 0.0545 0.084 Uiso 1 1 calc R U . . .
H71B H 1.1271 0.2232 -0.0039 0.084 Uiso 1 1 calc R U . . .
H71C H 1.1057 0.0960 0.0266 0.084 Uiso 1 1 calc R U . . .
C72 C 1.1083(7) 0.1195(8) -0.1176(5) 0.050(2) Uani 1 1 d . . . . .
H72A H 1.1630 0.1742 -0.1428 0.075 Uiso 1 1 calc R U . . .
H72B H 1.0725 0.0995 -0.1570 0.075 Uiso 1 1 calc R U . . .
H72C H 1.1493 0.0531 -0.0935 0.075 Uiso 1 1 calc R U . . .
C73 C 0.9215(7) -0.0909(8) -0.1822(5) 0.047(2) Uani 1 1 d . . . . .
H73A H 0.8891 -0.1089 -0.2238 0.070 Uiso 1 1 calc R U . . .
H73B H 0.9353 -0.1586 -0.1460 0.070 Uiso 1 1 calc R U . . .
H73C H 0.9947 -0.0588 -0.2053 0.070 Uiso 1 1 calc R U . . .
C74 C 0.7370(7) -0.0651(7) -0.1003(5) 0.045(2) Uani 1 1 d . . . . .
H74A H 0.7566 -0.1267 -0.0611 0.068 Uiso 1 1 calc R U . . .
H74B H 0.7067 -0.0937 -0.1390 0.068 Uiso 1 1 calc R U . . .
H74C H 0.6783 -0.0117 -0.0746 0.068 Uiso 1 1 calc R U . . .
C75 C 0.6403(8) 0.1966(8) 0.0150(6) 0.054(3) Uani 1 1 d . . . . .
H75A H 0.5845 0.2409 0.0513 0.065 Uiso 1 1 calc R U . . .
H75B H 0.5958 0.1565 -0.0099 0.065 Uiso 1 1 calc R U . . .
C76 C 0.7117(8) 0.2740(7) -0.0476(6) 0.054(3) Uani 1 1 d . . . . .
H76A H 0.6599 0.3252 -0.0768 0.064 Uiso 1 1 calc R U . . .
H76B H 0.7506 0.3193 -0.0224 0.064 Uiso 1 1 calc R U . . .
C77 C 0.9773(8) 0.2789(7) -0.0862(5) 0.049(2) Uani 1 1 d . . . . .
H77A H 0.9377 0.3168 -0.0423 0.059 Uiso 1 1 d R U . . .
H77B H 1.0427 0.3188 -0.1143 0.059 Uiso 1 1 d R U . . .
C78 C 0.8955(8) 0.2812(7) -0.1398(5) 0.046(2) Uani 1 1 d . . . . .
H78A H 0.8648 0.3590 -0.1547 0.055 Uiso 1 1 calc R U . . .
H78B H 0.9383 0.2521 -0.1882 0.055 Uiso 1 1 calc R U . . .
C79 C 0.8165(8) 0.0859(7) -0.1979(5) 0.044(2) Uani 1 1 d . . . . .
H79A H 0.7740 0.0631 -0.2332 0.052 Uiso 1 1 calc R U . . .
H79B H 0.8908 0.1101 -0.2300 0.052 Uiso 1 1 calc R U . . .
C80 C 0.7473(8) 0.1819(7) -0.1612(5) 0.047(2) Uani 1 1 d . . . . .
H80A H 0.7408 0.2461 -0.2026 0.056 Uiso 1 1 calc R U . . .
H80B H 0.6684 0.1617 -0.1364 0.056 Uiso 1 1 calc R U . . .
C81 C 1.0232(7) -0.1510(7) -0.0172(5) 0.040(2) Uani 1 1 d . . . . .
H81A H 1.0654 -0.1168 -0.0688 0.048 Uiso 1 1 calc R U . . .
H81B H 0.9821 -0.2114 -0.0249 0.048 Uiso 1 1 calc R U . . .
C82 C 1.1046(7) -0.1941(7) 0.0368(5) 0.038(2) Uani 1 1 d . . . . .
H82A H 1.1632 -0.1423 0.0320 0.045 Uiso 1 1 calc R U . . .
H82B H 1.1439 -0.2682 0.0270 0.045 Uiso 1 1 calc R U . . .
C83 C 1.0195(7) -0.2000(6) 0.1175(5) 0.036(2) Uani 1 1 d . . . . .
H83A H 0.9831 -0.2704 0.1308 0.043 Uiso 1 1 calc R U . . .
H83B H 1.0592 -0.1935 0.1593 0.043 Uiso 1 1 calc R U . . .
C84 C 0.9317(7) -0.1028(7) 0.1068(4) 0.039(2) Uani 1 1 d . . . . .
H84A H 0.8529 -0.1239 0.1311 0.047 Uiso 1 1 calc R U . . .
H84B H 0.9457 -0.0413 0.1317 0.047 Uiso 1 1 calc R U . . .
C85 C 0.8790(7) 0.5971(6) -0.0122(5) 0.0309(19) Uani 1 1 d . . . . .
C86 C 0.9875(7) 0.5567(7) 0.0030(5) 0.036(2) Uani 1 1 d . . . . .
H86 H 0.9959 0.5435 0.0557 0.043 Uiso 1 1 calc R U . . .
C87 C 1.0841(7) 0.5349(7) -0.0556(5) 0.038(2) Uani 1 1 d . . . . .
H87 H 1.1567 0.5103 -0.0422 0.046 Uiso 1 1 calc R U . . .
C88 C 1.0756(8) 0.5487(7) -0.1338(5) 0.043(2) Uani 1 1 d . . . . .
H88 H 1.1407 0.5329 -0.1740 0.052 Uiso 1 1 calc R U . . .
C89 C 0.9693(8) 0.5859(7) -0.1500(5) 0.042(2) Uani 1 1 d . . . . .
H89 H 0.9608 0.5960 -0.2027 0.051 Uiso 1 1 calc R U . . .
C90 C 0.8736(7) 0.6091(7) -0.0914(5) 0.036(2) Uani 1 1 d . . . . .
H90 H 0.8016 0.6341 -0.1055 0.043 Uiso 1 1 calc R U . . .
C91 C 0.6469(6) 0.6296(6) 0.0321(4) 0.0292(18) Uani 1 1 d . . . . .
C92 C 0.6090(7) 0.5292(7) 0.0263(5) 0.034(2) Uani 1 1 d . . . . .
H92 H 0.6570 0.4625 0.0364 0.041 Uiso 1 1 calc R U . . .
C93 C 0.5069(7) 0.5219(7) 0.0067(4) 0.035(2) Uani 1 1 d . . . . .
H93 H 0.4871 0.4517 0.0017 0.042 Uiso 1 1 calc R U . . .
C94 C 0.4319(7) 0.6162(7) -0.0059(4) 0.036(2) Uani 1 1 d . . . . .
H94 H 0.3606 0.6118 -0.0194 0.043 Uiso 1 1 calc R U . . .
C95 C 0.4635(7) 0.7161(7) 0.0017(5) 0.039(2) Uani 1 1 d . . . . .
H95 H 0.4127 0.7815 -0.0057 0.046 Uiso 1 1 calc R U . . .
C96 C 0.5675(7) 0.7231(7) 0.0200(4) 0.036(2) Uani 1 1 d . . . . .
H96 H 0.5866 0.7938 0.0245 0.043 Uiso 1 1 calc R U . . .
C97 C 0.7752(7) 0.5643(7) 0.1407(4) 0.034(2) Uani 1 1 d . . . . .
C98 C 0.8084(7) 0.4492(7) 0.1536(5) 0.037(2) Uani 1 1 d . . . . .
H98 H 0.8335 0.4098 0.1102 0.044 Uiso 1 1 calc R U . . .
C99 C 0.8053(7) 0.3931(8) 0.2277(6) 0.049(2) Uani 1 1 d . . . . .
H99 H 0.8290 0.3158 0.2341 0.059 Uiso 1 1 calc R U . . .
C100 C 0.7688(8) 0.4455(10) 0.2928(6) 0.059(3) Uani 1 1 d . . . . .
H100 H 0.7669 0.4054 0.3438 0.071 Uiso 1 1 calc R U . . .
C101 C 0.7350(8) 0.5584(9) 0.2821(5) 0.055(3) Uani 1 1 d . . . . .
H101 H 0.7096 0.5962 0.3264 0.066 Uiso 1 1 calc R U . . .
C102 C 0.7376(7) 0.6167(8) 0.2087(5) 0.044(2) Uani 1 1 d . . . . .
H102 H 0.7136 0.6940 0.2032 0.053 Uiso 1 1 calc R U . . .

loop_
_atom_site_aniso_label
_atom_site_aniso_U_11
_atom_site_aniso_U_22
_atom_site_aniso_U_33
_atom_site_aniso_U_23
_atom_site_aniso_U_13
_atom_site_aniso_U_12
N1 0.027(3) 0.032(4) 0.028(4) -0.003(3) -0.005(3) -0.007(3)
N2 0.026(4) 0.032(4) 0.026(4) -0.003(3) 0.000(3) 0.004(3)
N3 0.027(3) 0.025(3) 0.021(3) 0.000(3) -0.004(3) -0.007(3)
N4 0.031(4) 0.019(3) 0.022(3) 0.001(3) -0.007(3) -0.002(3)
N5 0.036(4) 0.044(4) 0.035(4) -0.006(3) -0.011(3) -0.009(3)
N6 0.032(4) 0.039(4) 0.027(4) -0.005(3) -0.006(3) -0.010(3)
N7 0.056(5) 0.062(5) 0.027(4) 0.005(4) -0.021(4) -0.012(4)
N8 0.028(4) 0.048(5) 0.036(4) -0.014(4) -0.007(3) 0.007(3)
N9 0.028(4) 0.039(4) 0.032(4) -0.003(3) -0.006(3) -0.001(3)
N10 0.035(4) 0.042(4) 0.029(4) 0.000(3) -0.007(3) -0.014(3)
N11 0.040(4) 0.034(4) 0.021(4) -0.002(3) -0.007(3) -0.006(3)
N12 0.042(4) 0.033(4) 0.027(4) 0.000(3) -0.012(3) 0.000(3)
O1 0.045(4) 0.028(3) 0.032(3) 0.005(3) -0.012(3) 0.000(3)
O2 0.031(3) 0.050(4) 0.062(4) -0.021(3) 0.004(3) 0.000(3)
O3 0.044(3) 0.030(3) 0.028(3) 0.000(2) -0.008(3) 0.009(3)
B1 0.027(5) 0.031(5) 0.028(5) -0.006(4) -0.003(4) -0.010(4)
B2 0.038(6) 0.026(5) 0.030(5) -0.002(4) -0.008(4) -0.012(4)
B3 0.037(5) 0.030(5) 0.030(5) -0.011(4) -0.004(4) -0.012(4)
Li1 0.024(7) 0.027(7) 0.032(7) -0.015(6) -0.007(6) -0.001(5)
Li2 0.018(6) 0.030(7) 0.023(7) 0.003(5) -0.002(5) -0.004(5)
Li3 0.038(8) 0.024(7) 0.029(7) -0.006(6) -0.010(6) 0.000(6)
C1 0.043(5) 0.064(7) 0.051(6) 0.003(5) -0.027(5) -0.021(5)
C2 0.028(5) 0.046(6) 0.051(6) -0.015(5) 0.001(4) -0.004(4)
C3 0.040(5) 0.056(6) 0.027(5) -0.009(4) -0.003(4) 0.001(4)
C4 0.033(5) 0.035(5) 0.048(6) -0.001(4) 0.006(4) -0.006(4)
C5 0.036(5) 0.040(5) 0.033(5) -0.008(4) -0.003(4) 0.000(4)
C6 0.042(5) 0.042(5) 0.035(5) -0.005(4) -0.014(4) -0.011(4)
C7 0.029(5) 0.033(5) 0.047(6) -0.009(4) -0.002(4) -0.009(4)
C8 0.048(5) 0.035(5) 0.029(5) -0.003(4) 0.000(4) -0.010(4)
C9 0.029(5) 0.041(5) 0.031(5) 0.002(4) 0.003(4) 0.004(4)
C10 0.035(5) 0.031(5) 0.034(5) -0.012(4) -0.006(4) 0.016(4)
C11 0.043(5) 0.034(5) 0.026(5) -0.004(4) -0.009(4) -0.001(4)
C12 0.051(6) 0.034(5) 0.030(5) -0.004(4) -0.019(4) 0.003(4)
C13 0.040(5) 0.029(5) 0.046(6) -0.004(4) -0.014(4) 0.000(4)
C14 0.034(5) 0.041(5) 0.047(6) -0.002(4) -0.012(4) 0.005(4)
C15 0.050(6) 0.041(5) 0.038(5) 0.003(4) -0.013(5) 0.012(4)
C16 0.038(5) 0.031(5) 0.036(5) 0.008(4) -0.011(4) -0.003(4)
C17 0.041(5) 0.029(4) 0.012(4) 0.002(3) 0.001(3) -0.006(4)
C18 0.040(5) 0.035(5) 0.033(5) -0.003(4) -0.001(4) -0.002(4)
C19 0.041(5) 0.061(7) 0.029(5) 0.008(5) -0.005(4) 0.008(5)
C20 0.033(5) 0.090(8) 0.019(5) 0.010(5) -0.006(4) -0.010(5)
C21 0.050(6) 0.072(7) 0.025(5) -0.014(5) -0.003(4) -0.024(5)
C22 0.042(5) 0.036(5) 0.024(4) -0.005(4) -0.009(4) -0.010(4)
C23 0.043(5) 0.023(4) 0.029(5) -0.004(4) -0.007(4) -0.012(4)
C24 0.037(5) 0.029(4) 0.031(5) -0.007(4) 0.001(4) -0.007(4)
C25 0.050(6) 0.041(5) 0.035(5) -0.009(4) 0.008(5) -0.021(5)
C26 0.039(5) 0.043(6) 0.052(6) -0.020(5) 0.015(5) -0.020(4)
C27 0.043(5) 0.033(5) 0.044(6) -0.011(4) 0.001(5) -0.002(4)
C28 0.039(5) 0.031(5) 0.032(5) -0.009(4) 0.001(4) -0.003(4)
C29 0.034(5) 0.036(5) 0.022(4) -0.005(4) -0.005(4) -0.011(4)
C30 0.027(4) 0.044(5) 0.037(5) 0.000(4) -0.009(4) -0.006(4)
C31 0.037(5) 0.071(7) 0.032(6) 0.019(5) -0.015(4) -0.019(5)
C32 0.038(5) 0.107(9) 0.018(5) 0.011(5) -0.011(4) -0.034(6)
C33 0.048(6) 0.072(7) 0.034(6) -0.013(5) -0.007(5) -0.028(5)
C34 0.038(5) 0.049(5) 0.025(5) -0.005(4) -0.001(4) -0.012(4)
C35 0.057(6) 0.063(7) 0.051(6) -0.017(5) -0.016(5) -0.017(5)
C36 0.109(11) 0.047(7) 0.152(13) 0.041(8) -0.087(10) -0.012(7)
C37 0.158(13) 0.046(7) 0.074(8) 0.024(6) -0.077(9) -0.027(7)
C38 0.033(5) 0.062(7) 0.057(6) -0.023(5) -0.003(5) -0.007(5)
C41 0.054(6) 0.072(7) 0.051(6) -0.008(6) 0.003(5) -0.037(6)
C42 0.023(5) 0.077(8) 0.059(7) 0.013(6) 0.012(5) -0.006(5)
C44 0.059(7) 0.099(9) 0.054(7) -0.052(7) -0.012(6) 0.019(6)
C45 0.077(9) 0.082(9) 0.120(11) 0.031(8) -0.065(9) -0.007(7)
C46 0.038(5) 0.048(6) 0.070(7) -0.016(5) -0.029(5) 0.013(4)
C51 0.032(5) 0.031(5) 0.030(5) 0.003(4) -0.011(4) -0.012(4)
C52 0.031(5) 0.031(4) 0.029(5) -0.002(4) -0.006(4) -0.007(4)
C53 0.039(5) 0.040(5) 0.036(5) 0.001(4) -0.012(4) -0.007(4)
C54 0.031(5) 0.051(6) 0.048(6) -0.010(5) -0.008(4) -0.012(4)
C55 0.035(5) 0.050(6) 0.048(6) 0.000(5) -0.021(5) -0.006(4)
C56 0.038(5) 0.053(6) 0.038(5) 0.003(4) -0.017(4) -0.017(4)
C57 0.040(5) 0.049(5) 0.013(4) 0.002(4) -0.005(4) -0.006(4)
C58 0.039(6) 0.077(8) 0.034(6) 0.002(5) -0.007(4) 0.005(5)
C59 0.053(8) 0.129(12) 0.044(7) 0.014(7) -0.011(6) 0.010(8)
C60 0.041(7) 0.192(17) 0.023(6) 0.013(8) -0.011(5) -0.024(9)
C61 0.059(7) 0.129(11) 0.029(6) -0.005(6) -0.001(5) -0.058(8)
C62 0.039(5) 0.069(7) 0.033(5) -0.008(5) -0.006(4) -0.015(5)
C63 0.030(5) 0.061(6) 0.029(5) 0.007(4) -0.015(4) -0.023(4)
C64 0.031(5) 0.095(8) 0.027(5) -0.003(5) -0.006(4) -0.029(5)
C65 0.053(7) 0.116(11) 0.035(6) 0.000(7) -0.014(5) -0.032(7)
C66 0.034(6) 0.132(12) 0.031(6) 0.029(7) -0.014(5) -0.034(7)
C67 0.034(6) 0.084(8) 0.069(8) 0.034(7) -0.020(6) -0.015(5)
C68 0.039(5) 0.053(6) 0.046(6) 0.014(5) -0.017(4) -0.017(5)
C69 0.043(6) 0.054(6) 0.066(7) -0.005(5) -0.003(5) -0.011(5)
C70 0.038(5) 0.054(6) 0.035(5) -0.016(4) -0.007(4) 0.006(4)
C71 0.052(6) 0.076(7) 0.046(6) -0.006(5) -0.013(5) -0.026(5)
C72 0.028(5) 0.067(7) 0.052(6) -0.015(5) 0.006(4) -0.011(5)
C73 0.041(5) 0.059(6) 0.037(6) -0.016(5) -0.001(4) 0.005(5)
C74 0.042(5) 0.051(6) 0.042(5) -0.002(4) 0.000(4) -0.023(5)
C75 0.039(6) 0.067(7) 0.049(6) -0.013(5) -0.008(5) 0.025(5)
C76 0.061(7) 0.038(6) 0.057(7) -0.007(5) -0.018(5) 0.019(5)
C77 0.067(7) 0.043(6) 0.039(6) -0.001(4) -0.006(5) -0.022(5)
C78 0.069(7) 0.031(5) 0.039(5) 0.006(4) -0.015(5) -0.015(5)
C79 0.065(6) 0.043(5) 0.027(5) 0.003(4) -0.019(5) -0.013(5)
C80 0.053(6) 0.047(6) 0.043(6) -0.001(4) -0.028(5) 0.005(5)
C81 0.048(5) 0.031(5) 0.036(5) -0.002(4) -0.008(4) 0.003(4)
C82 0.035(5) 0.040(5) 0.038(5) 0.000(4) -0.013(4) 0.000(4)
C83 0.050(5) 0.029(5) 0.031(5) 0.007(4) -0.021(4) -0.006(4)
C84 0.050(6) 0.039(5) 0.024(5) 0.008(4) -0.013(4) 0.007(4)
C85 0.040(5) 0.025(4) 0.031(5) 0.000(4) -0.014(4) -0.007(4)
C86 0.041(5) 0.034(5) 0.032(5) 0.000(4) -0.008(4) -0.012(4)
C87 0.036(5) 0.038(5) 0.044(6) -0.010(4) -0.011(4) -0.003(4)
C88 0.041(5) 0.052(6) 0.034(5) -0.007(4) 0.000(4) -0.011(5)
C89 0.053(6) 0.051(6) 0.025(5) 0.001(4) -0.010(4) -0.017(5)
C90 0.034(5) 0.041(5) 0.034(5) -0.004(4) -0.012(4) -0.008(4)
C91 0.029(4) 0.030(4) 0.025(4) -0.002(4) -0.003(4) 0.000(4)
C92 0.037(5) 0.031(5) 0.036(5) -0.001(4) -0.014(4) -0.001(4)
C93 0.034(5) 0.044(5) 0.028(5) -0.007(4) -0.007(4) -0.006(4)
C94 0.030(5) 0.056(6) 0.017(4) 0.002(4) -0.004(4) -0.004(4)
C95 0.036(5) 0.036(5) 0.038(5) -0.002(4) -0.002(4) 0.002(4)
C96 0.042(5) 0.033(5) 0.026(5) -0.001(4) 0.005(4) -0.009(4)
C97 0.035(5) 0.043(5) 0.028(5) -0.004(4) -0.006(4) -0.016(4)
C98 0.028(5) 0.037(5) 0.045(6) 0.003(4) -0.012(4) -0.008(4)
C99 0.031(5) 0.061(7) 0.047(6) 0.020(5) -0.009(5) -0.011(5)
C100 0.038(6) 0.111(10) 0.033(6) 0.021(6) -0.020(5) -0.040(6)
C101 0.053(6) 0.087(8) 0.035(6) -0.007(6) -0.012(5) -0.041(6)
C102 0.047(6) 0.060(6) 0.030(5) -0.004(5) -0.006(4) -0.026(5)

loop_
_atom_type_symbol
_atom_type_description
_atom_type_scat_dispersion_real
_atom_type_scat_dispersion_imag
_atom_type_scat_source
C C 0.0033 0.0016 'International Tables Vol C Tables 4.2.6.8 and 6.1.1.4'
H H 0.0000 0.0000 'International Tables Vol C Tables 4.2.6.8 and 6.1.1.4'
N N 0.0061 0.0033 'International Tables Vol C Tables 4.2.6.8 and 6.1.1.4'
B B 0.0013 0.0007 'International Tables Vol C Tables 4.2.6.8 and 6.1.1.4'
Li Li -0.0003 0.0001 'International Tables Vol C Tables 4.2.6.8 and 6.1.1.4'
O O 0.0106 0.0060 'International Tables Vol C Tables 4.2.6.8 and 6.1.1.4'

loop_
_geom_angle_atom_site_label_1
_geom_angle_atom_site_label_2
_geom_angle_atom_site_label_3
_geom_angle
C7 N1 C1 109.9(6)
C7 N1 C2 109.4(6)
C1 N1 C2 107.6(7)
C7 N1 Li1 106.7(6)
C1 N1 Li1 113.0(6)
C2 N1 Li1 110.2(5)
C9 N2 C3 110.9(6)
C9 N2 C4 107.6(6)
C3 N2 C4 109.3(6)
C9 N2 Li1 102.4(5)
C3 N2 Li1 109.6(5)
C4 N2 Li1 116.8(6)
C6 N3 C5 108.8(6)
C6 N3 C11 111.4(6)
C5 N3 C11 107.3(6)
C6 N3 Li1 102.0(5)
C5 N3 Li1 122.6(5)
C11 N3 Li1 104.6(5)
C12 N4 C8 110.9(6)
C12 N4 C10 111.8(6)
C8 N4 C10 110.5(6)
C12 N4 Li1 108.0(5)
C8 N4 Li1 107.2(6)
C10 N4 Li1 108.2(5)
C41 N5 C35 111.7(7)
C41 N5 C36 105.5(8)
C35 N5 C36 105.8(8)
C41 N5 Li2 105.2(6)
C35 N5 Li2 114.3(6)
C36 N5 Li2 114.2(6)
C43B N6 C38 112.6(11)
C43B N6 C37 96.9(12)
C38 N6 C37 109.7(7)
C38 N6 C43A 103.2(7)
C37 N6 C43A 117.0(9)
C43B N6 Li2 107.8(10)
C38 N6 Li2 117.4(6)
C37 N6 Li2 110.6(6)
C43A N6 Li2 98.7(6)
C40B N7 C39B 98.4(14)
C40B N7 C45 92.6(10)
C39A N7 C45 104.8(11)
C39B N7 C45 124.9(13)
C39A N7 C40A 118.0(12)
C45 N7 C40A 115.5(10)
C40B N7 Li2 131.1(10)
C39A N7 Li2 105.3(9)
C39B N7 Li2 106.5(13)
C45 N7 Li2 105.7(7)
C40A N7 Li2 106.5(9)
C44 N8 C46 111.6(7)
C44 N8 C42 112.0(8)
C46 N8 C42 111.7(7)
C44 N8 Li2 108.3(6)
C46 N8 Li2 107.2(6)
C42 N8 Li2 105.8(6)
C75 N9 C70 109.9(7)
C75 N9 C69 107.9(7)
C70 N9 C69 108.4(7)
C75 N9 Li3 102.8(6)
C70 N9 Li3 107.9(6)
C69 N9 Li3 119.5(6)
C77 N10 C71 109.3(7)
C77 N10 C72 110.3(7)
C71 N10 C72 107.9(7)
C77 N10 Li3 106.8(6)
C71 N10 Li3 116.6(6)
C72 N10 Li3 105.9(6)
C74 N11 C73 107.5(6)
C74 N11 C79 112.6(7)
C73 N11 C79 106.8(6)
C74 N11 Li3 100.1(6)
C73 N11 Li3 125.3(6)
C79 N11 Li3 104.6(5)
C76 N12 C80 111.1(7)
C76 N12 C78 111.1(7)
C80 N12 C78 110.8(7)
C76 N12 Li3 107.8(6)
C80 N12 Li3 110.1(6)
C78 N12 Li3 105.8(6)
C16 O1 C13 107.1(6)
C16 O1 Li1 128.0(6)
C13 O1 Li1 124.5(6)
C50B O2 C47B 100.0(15)
C47A O2 C50A 107.8(17)
C47A O2 Li2 131.5(14)
C50B O2 Li2 124.8(13)
C47B O2 Li2 129.8(9)
C50A O2 Li2 118.0(10)
C84 O3 C81 107.9(6)
C84 O3 Li3 129.9(6)
C81 O3 Li3 122.1(6)
C29 B1 C17 109.6(6)
C29 B1 C23 114.2(7)
C17 B1 C23 112.0(6)
C29 B1 H1 106(3)
C17 B1 H1 109(3)
C23 B1 H1 106(3)
C63 B2 C51 113.4(7)
C63 B2 C57 110.4(6)
C51 B2 C57 112.7(6)
C63 B2 H2 109(4)
C51 B2 H2 106(3)
C57 B2 H2 105(4)
C97 B3 C85 112.6(7)
C97 B3 C91 111.8(7)
C85 B3 C91 111.7(6)
C97 B3 H3 107(3)
C85 B3 H3 108(3)
C91 B3 H3 106(3)
O1 Li1 N1 94.9(5)
O1 Li1 N4 176.8(7)
N1 Li1 N4 81.9(5)
O1 Li1 N3 100.5(5)
N1 Li1 N3 117.2(6)
N4 Li1 N3 81.3(5)
O1 Li1 N2 100.9(6)
N1 Li1 N2 116.5(5)
N4 Li1 N2 80.5(4)
N3 Li1 N2 119.4(5)
O2 Li2 N8 174.7(7)
O2 Li2 N5 103.3(6)
N8 Li2 N5 81.7(5)
O2 Li2 N7 95.7(5)
N8 Li2 N7 80.6(5)
N5 Li2 N7 113.4(6)
O2 Li2 N6 98.8(5)
N8 Li2 N6 80.4(5)
N5 Li2 N6 116.2(6)
N7 Li2 N6 123.0(6)
O3 Li3 N12 178.1(7)
O3 Li3 N10 97.2(6)
N12 Li3 N10 82.3(5)
O3 Li3 N9 100.6(6)
N12 Li3 N9 81.3(5)
N10 Li3 N9 116.6(6)
O3 Li3 N11 99.2(5)
N12 Li3 N11 79.5(5)
N10 Li3 N11 118.7(6)
N9 Li3 N11 117.4(6)
N1 C1 H1A 109.5
N1 C1 H1B 109.5
H1A C1 H1B 109.5
N1 C1 H1C 109.5
H1A C1 H1C 109.5
H1B C1 H1C 109.5
N1 C2 H2A 109.5
N1 C2 H2B 109.5
H2A C2 H2B 109.5
N1 C2 H2C 109.5
H2A C2 H2C 109.5
H2B C2 H2C 109.5
N2 C3 H3A 109.5
N2 C3 H3B 109.5
H3A C3 H3B 109.5
N2 C3 H3C 109.5
H3A C3 H3C 109.5
H3B C3 H3C 109.5
N2 C4 H4A 109.5
N2 C4 H4B 109.5
H4A C4 H4B 109.5
N2 C4 H4C 109.5
H4A C4 H4C 109.5
H4B C4 H4C 109.5
N3 C5 H5A 109.5
N3 C5 H5B 109.5
H5A C5 H5B 109.5
N3 C5 H5C 109.5
H5A C5 H5C 109.5
H5B C5 H5C 109.5
N3 C6 H6A 109.5
N3 C6 H6B 109.5
H6A C6 H6B 109.5
N3 C6 H6C 109.5
H6A C6 H6C 109.5
H6B C6 H6C 109.5
N1 C7 C8 111.8(6)
N1 C7 H7A 109.3
C8 C7 H7A 109.3
N1 C7 H7B 109.3
C8 C7 H7B 109.3
H7A C7 H7B 107.9
N4 C8 C7 110.8(6)
N4 C8 H8A 109.5
C7 C8 H8A 109.5
N4 C8 H8B 109.5
C7 C8 H8B 109.5
H8A C8 H8B 108.1
N2 C9 C10 113.5(7)
N2 C9 H9A 108.9
C10 C9 H9A 108.9
N2 C9 H9B 108.9
C10 C9 H9B 108.9
H9A C9 H9B 107.7
N4 C10 C9 111.2(6)
N4 C10 H10A 109.4
C9 C10 H10A 109.4
N4 C10 H10B 109.4
C9 C10 H10B 109.4
H10A C10 H10B 108.0
N3 C11 C12 113.4(6)
N3 C11 H11A 108.9
C12 C11 H11A 108.9
N3 C11 H11B 108.9
C12 C11 H11B 108.9
H11A C11 H11B 107.7
N4 C12 C11 112.5(6)
N4 C12 H12A 109.1
C11 C12 H12A 109.1
N4 C12 H12B 109.1
C11 C12 H12B 109.1
H12A C12 H12B 107.8
O1 C13 C14 104.9(6)
O1 C13 H13A 110.8
C14 C13 H13A 110.8
O1 C13 H13B 110.8
C14 C13 H13B 110.8
H13A C13 H13B 108.8
C13 C14 C15 101.4(7)
C13 C14 H14A 111.5
C15 C14 H14A 111.5
C13 C14 H14B 111.5
C15 C14 H14B 111.5
H14A C14 H14B 109.3
C16 C15 C14 103.1(7)
C16 C15 H15A 111.1
C14 C15 H15A 111.1
C16 C15 H15B 111.1
C14 C15 H15B 111.1
H15A C15 H15B 109.1
O1 C16 C15 109.4(7)
O1 C16 H16A 109.8
C15 C16 H16A 109.8
O1 C16 H16B 109.8
C15 C16 H16B 109.8
H16A C16 H16B 108.3
C22 C17 C18 114.5(7)
C22 C17 B1 122.0(7)
C18 C17 B1 123.5(7)
C19 C18 C17 123.3(8)
C19 C18 H18 118.4
C17 C18 H18 118.4
C18 C19 C20 119.9(9)
C18 C19 H19 120.1
C20 C19 H19 120.1
C21 C20 C19 118.7(8)
C21 C20 H20 120.7
C19 C20 H20 120.7
C20 C21 C22 119.9(9)
C20 C21 H21 120.1
C22 C21 H21 120.1
C21 C22 C17 123.7(8)
C21 C22 H22 118.1
C17 C22 H22 118.1
C28 C23 C24 115.3(8)
C28 C23 B1 123.3(7)
C24 C23 B1 121.1(7)
C25 C24 C23 122.8(8)
C25 C24 H24 118.6
C23 C24 H24 118.6
C24 C25 C26 119.3(8)
C24 C25 H25 120.3
C26 C25 H25 120.3
C27 C26 C25 118.8(8)
C27 C26 H26 120.6
C25 C26 H26 120.6
C26 C27 C28 120.0(9)
C26 C27 H27 120.0
C28 C27 H27 120.0
C27 C28 C23 123.7(8)
C27 C28 H28 118.2
C23 C28 H28 118.2
C30 C29 C34 114.7(7)
C30 C29 B1 125.0(7)
C34 C29 B1 120.2(7)
C31 C30 C29 123.2(8)
C31 C30 H30 118.4
C29 C30 H30 118.4
C32 C31 C30 120.0(9)
C32 C31 H31 120.0
C30 C31 H31 120.0
C31 C32 C33 119.1(8)
C31 C32 H32 120.4
C33 C32 H32 120.4
C34 C33 C32 119.4(8)
C34 C33 H33 120.3
C32 C33 H33 120.3
C33 C34 C29 123.5(8)
C33 C34 H34 118.3
C29 C34 H34 118.3
N5 C35 H35A 109.5
N5 C35 H35B 109.5
H35A C35 H35B 109.5
N5 C35 H35C 109.5
H35A C35 H35C 109.5
H35B C35 H35C 109.5
N5 C36 H36A 109.5
N5 C36 H36B 109.5
H36A C36 H36B 109.5
N5 C36 H36C 109.5
H36A C36 H36C 109.5
H36B C36 H36C 109.5
N6 C37 H37A 109.5
N6 C37 H37B 109.5
H37A C37 H37B 109.5
N6 C37 H37C 109.5
H37A C37 H37C 109.5
H37B C37 H37C 109.5
N6 C38 H38A 109.5
N6 C38 H38B 109.5
H38A C38 H38B 109.5
N6 C38 H38C 109.5
H38A C38 H38C 109.5
H38B C38 H38C 109.5
N7 C39A H39A 109.5
N7 C39A H39B 109.5
H39A C39A H39B 109.5
N7 C39A H39C 109.5
H39A C39A H39C 109.5
H39B C39A H39C 109.5
N7 C40A H40A 109.5
N7 C40A H40B 109.5
H40A C40A H40B 109.5
N7 C40A H40C 109.5
H40A C40A H40C 109.5
H40B C40A H40C 109.5
N7 C39B H39D 109.5
N7 C39B H39E 109.5
H39D C39B H39E 109.5
N7 C39B H39F 109.5
H39D C39B H39F 109.5
H39E C39B H39F 109.5
N7 C40B H40D 109.5
N7 C40B H40E 109.5
H40D C40B H40E 109.5
N7 C40B H40F 109.5
H40D C40B H40F 109.5
H40E C40B H40F 109.5
N5 C41 C42 112.8(8)
N5 C41 H41A 109.0
C42 C41 H41A 109.0
N5 C41 H41B 109.0
C42 C41 H41B 109.0
H41A C41 H41B 107.8
C41 C42 N8 113.6(7)
C41 C42 H42A 109.2
N8 C42 H42A 108.9
C41 C42 H42B 108.3
N8 C42 H42B 109.0
H42A C42 H42B 107.7
C44 C43A N6 108.6(10)
C44 C43A H43A 110.0
N6 C43A H43A 110.0
C44 C43A H43B 110.0
N6 C43A H43B 110.0
H43A C43A H43B 108.4
N6 C43B C44 119.8(15)
N6 C43B H43C 107.4
C44 C43B H43C 107.4
N6 C43B H43D 107.4
C44 C43B H43D 107.4
H43C C43B H43D 106.9
C43A C44 N8 111.2(9)
C43B C44 N8 120.0(11)
C43A C44 H44A 109.4
N8 C44 H44A 109.4
C43A C44 H44B 109.4
N8 C44 H44B 109.4
H44A C44 H44B 108.0
C43B C44 H44C 107.3
N8 C44 H44C 107.3
C43B C44 H44D 107.3
N8 C44 H44D 107.3
H44C C44 H44D 106.9
C46 C45 N7 110.5(8)
C46 C45 H45A 109.6
N7 C45 H45A 109.6
C46 C45 H45B 109.6
N7 C45 H45B 109.6
H45A C45 H45B 108.1
N8 C46 C45 112.4(8)
N8 C46 H46A 109.1
C45 C46 H46A 109.1
N8 C46 H46B 109.1
C45 C46 H46B 109.1
H46A C46 H46B 107.9
O2 C47A C48A 106(2)
O2 C47A H47A 110.5
C48A C47A H47A 110.5
O2 C47A H47B 110.5
C48A C47A H47B 110.5
H47A C47A H47B 108.7
C49A C48A C47A 104(2)
C49A C48A H48A 110.9
C47A C48A H48A 110.9
C49A C48A H48B 110.9
C47A C48A H48B 110.9
H48A C48A H48B 108.9
C48A C49A C50A 108.8(19)
C48A C49A H49A 109.9
C50A C49A H49A 109.9
C48A C49A H49B 109.9
C50A C49A H49B 109.9
H49A C49A H49B 108.3
C49A C50A O2 103.4(17)
C49A C50A H50A 111.1
O2 C50A H50A 111.1
C49A C50A H50B 111.1
O2 C50A H50B 111.1
H50A C50A H50B 109.0
O2 C47B C49B 97.6(14)
O2 C47B H47C 112.2
C49B C47B H47C 112.2
O2 C47B H47D 112.2
C49B C47B H47D 112.2
H47C C47B H47D 109.8
C50B C48B C49B 100(2)
C50B C48B H48C 111.8
C49B C48B H48C 111.8
C50B C48B H48D 111.8
C49B C48B H48D 111.8
H48C C48B H48D 109.5
C47B C49B C48B 85.3(18)
C47B C49B H49C 114.4
C48B C49B H49C 114.4
C47B C49B H49D 114.4
C48B C49B H49D 114.4
H49C C49B H49D 111.6
O2 C50B C48B 110(2)
O2 C50B H50C 109.6
C48B C50B H50C 109.6
O2 C50B H50D 109.6
C48B C50B H50D 109.6
H50C C50B H50D 108.2
C52 C51 C56 114.2(7)
C52 C51 B2 125.1(7)
C56 C51 B2 120.7(7)
C53 C52 C51 123.1(8)
C53 C52 H52 118.5
C51 C52 H52 118.5
C54 C53 C52 120.3(8)
C54 C53 H53 119.9
C52 C53 H53 119.9
C53 C54 C55 118.9(8)
C53 C54 H54 120.5
C55 C54 H54 120.5
C56 C55 C54 119.8(8)
C56 C55 H55 120.1
C54 C55 H55 120.1
C55 C56 C51 123.7(8)
C55 C56 H56 118.1
C51 C56 H56 118.1
C62 C57 C58 115.1(8)
C62 C57 B2 122.8(8)
C58 C57 B2 122.1(8)
C59 C58 C57 122.9(11)
C59 C58 H58 118.6
C57 C58 H58 118.6
C58 C59 C60 120.8(12)
C58 C59 H59 119.6
C60 C59 H59 119.6
C59 C60 C61 118.8(11)
C59 C60 H60 120.6
C61 C60 H60 120.6
C60 C61 C62 119.4(11)
C60 C61 H61 120.3
C62 C61 H61 120.3
C57 C62 C61 123.0(10)
C57 C62 H62 118.5
C61 C62 H62 118.5
C68 C63 C64 115.7(8)
C68 C63 B2 123.0(8)
C64 C63 B2 121.2(8)
C65 C64 C63 123.4(10)
C65 C64 H64 118.3
C63 C64 H64 118.3
C66 C65 C64 118.8(10)
C66 C65 H65 120.6
C64 C65 H65 120.6
C65 C66 C67 120.6(10)
C65 C66 H66 119.7
C67 C66 H66 119.7
C66 C67 C68 120.3(11)
C66 C67 H67 119.8
C68 C67 H67 119.8
C63 C68 C67 121.1(10)
C63 C68 H68 119.4
C67 C68 H68 119.4
N9 C69 H69A 109.5
N9 C69 H69B 109.5
H69A C69 H69B 109.5
N9 C69 H69C 109.5
H69A C69 H69C 109.5
H69B C69 H69C 109.5
N9 C70 H70A 109.5
N9 C70 H70B 109.5
H70A C70 H70B 109.5
N9 C70 H70C 109.5
H70A C70 H70C 109.5
H70B C70 H70C 109.5
N10 C71 H71A 109.5
N10 C71 H71B 109.5
H71A C71 H71B 109.5
N10 C71 H71C 109.5
H71A C71 H71C 109.5
H71B C71 H71C 109.5
N10 C72 H72A 109.5
N10 C72 H72B 109.5
H72A C72 H72B 109.5
N10 C72 H72C 109.5
H72A C72 H72C 109.5
H72B C72 H72C 109.5
N11 C73 H73A 109.5
N11 C73 H73B 109.5
H73A C73 H73B 109.5
N11 C73 H73C 109.5
H73A C73 H73C 109.5
H73B C73 H73C 109.5
N11 C74 H74A 109.5
N11 C74 H74B 109.5
H74A C74 H74B 109.5
N11 C74 H74C 109.5
H74A C74 H74C 109.5
H74B C74 H74C 109.5
N9 C75 C76 112.8(7)
N9 C75 H75A 109.0
C76 C75 H75A 109.0
N9 C75 H75B 109.0
C76 C75 H75B 109.0
H75A C75 H75B 107.8
N12 C76 C75 112.3(7)
N12 C76 H76A 109.1
C75 C76 H76A 109.1
N12 C76 H76B 109.1
C75 C76 H76B 109.1
H76A C76 H76B 107.9
N10 C77 C78 112.3(7)
N10 C77 H77A 108.9
C78 C77 H77A 108.8
N10 C77 H77B 109.6
C78 C77 H77B 109.2
H77A C77 H77B 107.9
N12 C78 C77 111.8(7)
N12 C78 H78A 109.3
C77 C78 H78A 109.3
N12 C78 H78B 109.3
C77 C78 H78B 109.3
H78A C78 H78B 107.9
N11 C79 C80 112.7(7)
N11 C79 H79A 109.1
C80 C79 H79A 109.1
N11 C79 H79B 109.1
C80 C79 H79B 109.1
H79A C79 H79B 107.8
N12 C80 C79 112.9(7)
N12 C80 H80A 109.0
C79 C80 H80A 109.0
N12 C80 H80B 109.0
C79 C80 H80B 109.0
H80A C80 H80B 107.8
O3 C81 C82 104.1(6)
O3 C81 H81A 110.9
C82 C81 H81A 110.9
O3 C81 H81B 110.9
C82 C81 H81B 110.9
H81A C81 H81B 109.0
C81 C82 C83 100.9(6)
C81 C82 H82A 111.6
C83 C82 H82A 111.6
C81 C82 H82B 111.6
C83 C82 H82B 111.6
H82A C82 H82B 109.4
C84 C83 C82 103.6(6)
C84 C83 H83A 111.0
C82 C83 H83A 111.0
C84 C83 H83B 111.0
C82 C83 H83B 111.0
H83A C83 H83B 109.0
O3 C84 C83 107.2(6)
O3 C84 H84A 110.3
C83 C84 H84A 110.3
O3 C84 H84B 110.3
C83 C84 H84B 110.3
H84A C84 H84B 108.5
C86 C85 C90 114.4(8)
C86 C85 B3 122.5(7)
C90 C85 B3 123.0(7)
C87 C86 C85 123.1(8)
C87 C86 H86 118.4
C85 C86 H86 118.4
C86 C87 C88 120.8(8)
C86 C87 H87 119.6
C88 C87 H87 119.6
C89 C88 C87 117.2(8)
C89 C88 H88 121.4
C87 C88 H88 121.4
C88 C89 C90 121.7(8)
C88 C89 H89 119.1
C90 C89 H89 119.1
C89 C90 C85 122.7(8)
C89 C90 H90 118.6
C85 C90 H90 118.6
C92 C91 C96 114.1(7)
C92 C91 B3 121.7(7)
C96 C91 B3 124.2(7)
C93 C92 C91 123.5(8)
C93 C92 H92 118.2
C91 C92 H92 118.2
C92 C93 C94 120.5(8)
C92 C93 H93 119.8
C94 C93 H93 119.8
C95 C94 C93 118.1(8)
C95 C94 H94 121.0
C93 C94 H94 121.0
C94 C95 C96 121.1(8)
C94 C95 H95 119.4
C96 C95 H95 119.4
C95 C96 C91 122.6(8)
C95 C96 H96 118.7
C91 C96 H96 118.7
C98 C97 C102 115.8(8)
C98 C97 B3 123.8(7)
C102 C97 B3 120.2(8)
C99 C98 C97 121.3(9)
C99 C98 H98 119.3
C97 C98 H98 119.3
C98 C99 C100 121.9(10)
C98 C99 H99 119.0
C100 C99 H99 119.0
C99 C100 C101 118.1(9)
C99 C100 H100 120.9
C101 C100 H100 120.9
C102 C101 C100 121.1(9)
C102 C101 H101 119.4
C100 C101 H101 119.4
C101 C102 C97 121.6(9)
C101 C102 H102 119.2
C97 C102 H102 119.2

loop_
_geom_bond_atom_site_label_1
_geom_bond_atom_site_label_2
_geom_bond_distance
N1 C7 1.462(9)
N1 C1 1.464(9)
N1 C2 1.474(9)
N1 Li1 2.176(13)
N2 C9 1.457(9)
N2 C3 1.467(9)
N2 C4 1.491(9)
N2 Li1 2.334(13)
N3 C6 1.468(9)
N3 C5 1.469(9)
N3 C11 1.474(9)
N3 Li1 2.276(13)
N4 C12 1.470(8)
N4 C8 1.474(9)
N4 C10 1.480(9)
N4 Li1 2.200(14)
N5 C41 1.438(11)
N5 C35 1.463(9)
N5 C36 1.503(11)
N5 Li2 2.230(13)
N6 C43B 1.38(2)
N6 C38 1.438(10)
N6 C37 1.454(11)
N6 C43A 1.593(16)
N6 Li2 2.327(13)
N7 C40B 1.371(17)
N7 C39A 1.412(19)
N7 C39B 1.42(3)
N7 C45 1.488(13)
N7 C40A 1.628(18)
N7 Li2 2.252(14)
N8 C44 1.466(10)
N8 C46 1.469(10)
N8 C42 1.481(11)
N8 Li2 2.203(14)
N9 C75 1.479(10)
N9 C70 1.480(9)
N9 C69 1.481(10)
N9 Li3 2.326(14)
N10 C77 1.439(11)
N10 C71 1.477(10)
N10 C72 1.480(10)
N10 Li3 2.193(14)
N11 C74 1.456(9)
N11 C73 1.467(9)
N11 C79 1.478(10)
N11 Li3 2.355(13)
N12 C76 1.456(10)
N12 C80 1.463(9)
N12 C78 1.476(10)
N12 Li3 2.185(14)
O1 C16 1.415(9)
O1 C13 1.431(9)
O1 Li1 2.066(14)
O2 C47A 1.23(3)
O2 C50B 1.38(3)
O2 C47B 1.469(19)
O2 C50A 1.53(2)
O2 Li2 2.067(13)
O3 C84 1.455(9)
O3 C81 1.458(9)
O3 Li3 2.004(14)
B1 C29 1.620(12)
B1 C17 1.623(11)
B1 C23 1.632(11)
B1 H1 1.19(6)
B2 C63 1.613(12)
B2 C51 1.620(12)
B2 C57 1.636(12)
B2 H2 1.08(6)
B3 C97 1.614(12)
B3 C85 1.625(12)
B3 C91 1.635(11)
B3 H3 1.23(6)
C1 H1A 0.9800
C1 H1B 0.9800
C1 H1C 0.9800
C2 H2A 0.9800
C2 H2B 0.9800
C2 H2C 0.9800
C3 H3A 0.9800
C3 H3B 0.9800
C3 H3C 0.9800
C4 H4A 0.9800
C4 H4B 0.9800
C4 H4C 0.9800
C5 H5A 0.9800
C5 H5B 0.9800
C5 H5C 0.9800
C6 H6A 0.9800
C6 H6B 0.9800
C6 H6C 0.9800
C7 C8 1.520(11)
C7 H7A 0.9900
C7 H7B 0.9900
C8 H8A 0.9900
C8 H8B 0.9900
C9 C10 1.495(11)
C9 H9A 0.9900
C9 H9B 0.9900
C10 H10A 0.9900
C10 H10B 0.9900
C11 C12 1.501(10)
C11 H11A 0.9900
C11 H11B 0.9900
C12 H12A 0.9900
C12 H12B 0.9900
C13 C14 1.528(11)
C13 H13A 0.9900
C13 H13B 0.9900
C14 C15 1.528(11)
C14 H14A 0.9900
C14 H14B 0.9900
C15 C16 1.514(11)
C15 H15A 0.9900
C15 H15B 0.9900
C16 H16A 0.9900
C16 H16B 0.9900
C17 C22 1.390(10)
C17 C18 1.400(11)
C18 C19 1.374(12)
C18 H18 0.9500
C19 C20 1.396(13)
C19 H19 0.9500
C20 C21 1.377(13)
C20 H20 0.9500
C21 C22 1.380(11)
C21 H21 0.9500
C22 H22 0.9500
C23 C28 1.386(11)
C23 C24 1.403(10)
C24 C25 1.386(11)
C24 H24 0.9500
C25 C26 1.414(13)
C25 H25 0.9500
C26 C27 1.376(12)
C26 H26 0.9500
C27 C28 1.382(11)
C27 H27 0.9500
C28 H28 0.9500
C29 C30 1.398(11)
C29 C34 1.407(10)
C30 C31 1.382(11)
C30 H30 0.9500
C31 C32 1.381(12)
C31 H31 0.9500
C32 C33 1.399(13)
C32 H32 0.9500
C33 C34 1.375(11)
C33 H33 0.9500
C34 H34 0.9500
C35 H35A 0.9800
C35 H35B 0.9800
C35 H35C 0.9800
C36 H36A 0.9800
C36 H36B 0.9800
C36 H36C 0.9800
C37 H37A 0.9800
C37 H37B 0.9800
C37 H37C 0.9800
C38 H38A 0.9800
C38 H38B 0.9800
C38 H38C 0.9800
C39A H39A 0.9800
C39A H39B 0.9800
C39A H39C 0.9800
C40A H40A 0.9800
C40A H40B 0.9800
C40A H40C 0.9800
C39B H39D 0.9800
C39B H39E 0.9800
C39B H39F 0.9800
C40B H40D 0.9800
C40B H40E 0.9800
C40B H40F 0.9800
C41 C42 1.476(13)
C41 H41A 0.9900
C41 H41B 0.9900
C42 H42A 0.9700
C42 H42B 0.9700
C43A C44 1.430(17)
C43A H43A 0.9900
C43A H43B 0.9900
C43B C44 1.46(2)
C43B H43C 0.9900
C43B H43D 0.9900
C44 H44A 0.9900
C44 H44B 0.9900
C44 H44C 0.9900
C44 H44D 0.9900
C45 C46 1.484(14)
C45 H45A 0.9900
C45 H45B 0.9900
C46 H46A 0.9900
C46 H46B 0.9900
C47A C48A 1.65(3)
C47A H47A 0.9900
C47A H47B 0.9900
C48A C49A 1.34(3)
C48A H48A 0.9900
C48A H48B 0.9900
C49A C50A 1.48(3)
C49A H49A 0.9900
C49A H49B 0.9900
C50A H50A 0.9900
C50A H50B 0.9900
C47B C49B 1.59(3)
C47B H47C 0.9900
C47B H47D 0.9900
C48B C50B 1.46(3)
C48B C49B 1.67(3)
C48B H48C 0.9900
C48B H48D 0.9900
C49B H49C 0.9900
C49B H49D 0.9900
C50B H50C 0.9900
C50B H50D 0.9900
C51 C52 1.400(10)
C51 C56 1.415(11)
C52 C53 1.387(11)
C52 H52 0.9500
C53 C54 1.385(11)
C53 H53 0.9500
C54 C55 1.388(11)
C54 H54 0.9500
C55 C56 1.374(12)
C55 H55 0.9500
C56 H56 0.9500
C57 C62 1.388(11)
C57 C58 1.392(12)
C58 C59 1.368(14)
C58 H58 0.9500
C59 C60 1.373(17)
C59 H59 0.9500
C60 C61 1.379(17)
C60 H60 0.9500
C61 C62 1.394(12)
C61 H61 0.9500
C62 H62 0.9500
C63 C68 1.386(12)
C63 C64 1.402(11)
C64 C65 1.386(13)
C64 H64 0.9500
C65 C66 1.361(15)
C65 H65 0.9500
C66 C67 1.362(15)
C66 H66 0.9500
C67 C68 1.409(13)
C67 H67 0.9500
C68 H68 0.9500
C69 H69A 0.9800
C69 H69B 0.9800
C69 H69C 0.9800
C70 H70A 0.9800
C70 H70B 0.9800
C70 H70C 0.9800
C71 H71A 0.9800
C71 H71B 0.9800
C71 H71C 0.9800
C72 H72A 0.9800
C72 H72B 0.9800
C72 H72C 0.9800
C73 H73A 0.9800
C73 H73B 0.9800
C73 H73C 0.9800
C74 H74A 0.9800
C74 H74B 0.9800
C74 H74C 0.9800
C75 C76 1.512(13)
C75 H75A 0.9900
C75 H75B 0.9900
C76 H76A 0.9900
C76 H76B 0.9900
C77 C78 1.513(12)
C77 H77A 0.9700
C77 H77B 0.9700
C78 H78A 0.9900
C78 H78B 0.9900
C79 C80 1.500(11)
C79 H79A 0.9900
C79 H79B 0.9900
C80 H80A 0.9900
C80 H80B 0.9900
C81 C82 1.507(11)
C81 H81A 0.9900
C81 H81B 0.9900
C82 C83 1.549(11)
C82 H82A 0.9900
C82 H82B 0.9900
C83 C84 1.497(11)
C83 H83A 0.9900
C83 H83B 0.9900
C84 H84A 0.9900
C84 H84B 0.9900
C85 C86 1.396(11)
C85 C90 1.405(10)
C86 C87 1.392(11)
C86 H86 0.9500
C87 C88 1.395(11)
C87 H87 0.9500
C88 C89 1.370(12)
C88 H88 0.9500
C89 C90 1.389(11)
C89 H89 0.9500
C90 H90 0.9500
C91 C92 1.400(10)
C91 C96 1.408(11)
C92 C93 1.365(10)
C92 H92 0.9500
C93 C94 1.385(11)
C93 H93 0.9500
C94 C95 1.370(11)
C94 H94 0.9500
C95 C96 1.374(11)
C95 H95 0.9500
C96 H96 0.9500
C97 C98 1.410(11)
C97 C102 1.418(11)
C98 C99 1.370(12)
C98 H98 0.9500
C99 C100 1.373(13)
C99 H99 0.9500
C100 C101 1.386(14)
C100 H100 0.9500
C101 C102 1.371(12)
C101 H101 0.9500
C102 H102 0.9500

loop_
_geom_torsion_atom_site_label_1
_geom_torsion_atom_site_label_2
_geom_torsion_atom_site_label_3
_geom_torsion_atom_site_label_4
_geom_torsion
C1 N1 C7 C8 -163.7(7)
C2 N1 C7 C8 78.3(8)
Li1 N1 C7 C8 -40.8(8)
C12 N4 C8 C7 -153.8(6)
C10 N4 C8 C7 81.6(8)
Li1 N4 C8 C7 -36.2(8)
N1 C7 C8 N4 54.0(9)
C3 N2 C9 C10 73.4(8)
C4 N2 C9 C10 -167.1(7)
Li1 N2 C9 C10 -43.5(8)
C12 N4 C10 C9 81.3(8)
C8 N4 C10 C9 -154.6(7)
Li1 N4 C10 C9 -37.5(8)
N2 C9 C10 N4 58.5(9)
C6 N3 C11 C12 70.9(8)
C5 N3 C11 C12 -170.1(6)
Li1 N3 C11 C12 -38.5(8)
C8 N4 C12 C11 81.0(8)
C10 N4 C12 C11 -155.1(6)
Li1 N4 C12 C11 -36.2(8)
N3 C11 C12 N4 53.2(9)
C16 O1 C13 C14 -33.1(8)
Li1 O1 C13 C14 153.9(6)
O1 C13 C14 C15 37.8(8)
C13 C14 C15 C16 -27.9(8)
C13 O1 C16 C15 14.7(8)
Li1 O1 C16 C15 -172.6(6)
C14 C15 C16 O1 9.5(9)
C29 B1 C17 C22 -72.5(9)
C23 B1 C17 C22 55.5(10)
C29 B1 C17 C18 105.4(8)
C23 B1 C17 C18 -126.7(8)
C22 C17 C18 C19 0.6(11)
B1 C17 C18 C19 -177.4(7)
C17 C18 C19 C20 -1.3(13)
C18 C19 C20 C21 0.6(12)
C19 C20 C21 C22 0.6(12)
C20 C21 C22 C17 -1.3(12)
C18 C17 C22 C21 0.6(11)
B1 C17 C22 C21 178.7(7)
C29 B1 C23 C28 -27.1(10)
C17 B1 C23 C28 -152.5(7)
C29 B1 C23 C24 159.1(7)
C17 B1 C23 C24 33.7(10)
C28 C23 C24 C25 -0.8(11)
B1 C23 C24 C25 173.5(7)
C23 C24 C25 C26 0.5(12)
C24 C25 C26 C27 -0.2(12)
C25 C26 C27 C28 0.2(12)
C26 C27 C28 C23 -0.6(12)
C24 C23 C28 C27 0.8(11)
B1 C23 C28 C27 -173.3(7)
C17 B1 C29 C30 86.8(9)
C23 B1 C29 C30 -39.9(10)
C17 B1 C29 C34 -90.1(8)
C23 B1 C29 C34 143.2(7)
C34 C29 C30 C31 -1.1(11)
B1 C29 C30 C31 -178.1(7)
C29 C30 C31 C32 1.1(12)
C30 C31 C32 C33 -0.7(12)
C31 C32 C33 C34 0.3(13)
C32 C33 C34 C29 -0.4(13)
C30 C29 C34 C33 0.7(12)
B1 C29 C34 C33 177.9(8)
C35 N5 C41 C42 83.0(9)
C36 N5 C41 C42 -162.5(8)
Li2 N5 C41 C42 -41.4(9)
N5 C41 C42 N8 54.4(11)
C44 N8 C42 C41 83.5(10)
C46 N8 C42 C41 -150.6(8)
Li2 N8 C42 C41 -34.2(10)
C43B N6 C43A C44 67(3)
C38 N6 C43A C44 -172.6(10)
C37 N6 C43A C44 66.8(12)
Li2 N6 C43A C44 -51.7(11)
C38 N6 C43B C44 -146.1(16)
C37 N6 C43B C44 99.3(19)
C43A N6 C43B C44 -80(3)
Li2 N6 C43B C44 -15(2)
N6 C43A C44 C43B -52(3)
N6 C43A C44 N8 65.9(13)
N6 C43B C44 C43A 96(4)
N6 C43B C44 N8 24(3)
C46 N8 C44 C43A 77.1(11)
C42 N8 C44 C43A -156.9(10)
Li2 N8 C44 C43A -40.7(12)
C46 N8 C44 C43B 100.0(15)
C42 N8 C44 C43B -134.1(14)
Li2 N8 C44 C43B -17.9(16)
C40B N7 C45 C46 -175.1(11)
C39A N7 C45 C46 70.0(13)
C39B N7 C45 C46 82.8(17)
C40A N7 C45 C46 -158.4(10)
Li2 N7 C45 C46 -41.0(11)
C44 N8 C46 C45 -158.3(8)
C42 N8 C46 C45 75.6(10)
Li2 N8 C46 C45 -39.8(9)
N7 C45 C46 N8 56.9(12)
C50B O2 C47A C48A -70(2)
C47B O2 C47A C48A 64(2)
C50A O2 C47A C48A -29(3)
Li2 O2 C47A C48A 169.7(13)
O2 C47A C48A C49A 19(3)
C47A C48A C49A C50A 2(3)
C48A C49A C50A O2 -17(3)
C47A O2 C50A C49A 31(3)
C50B O2 C50A C49A 81(2)
C47B O2 C50A C49A -10(2)
Li2 O2 C50A C49A -165.0(13)
C47A O2 C47B C49B -102(3)
C50B O2 C47B C49B -58.0(19)
C50A O2 C47B C49B -3.3(19)
Li2 O2 C47B C49B 147.6(12)
O2 C47B C49B C48B 63.4(18)
C50B C48B C49B C47B -49(2)
C47A O2 C50B C48B 50(2)
C47B O2 C50B C48B 22(2)
C50A O2 C50B C48B -80(2)
Li2 O2 C50B C48B 178.3(16)
C49B C48B C50B O2 20(3)
C63 B2 C51 C52 150.7(7)
C57 B2 C51 C52 24.4(11)
C63 B2 C51 C56 -32.0(10)
C57 B2 C51 C56 -158.4(7)
C56 C51 C52 C53 -1.6(11)
B2 C51 C52 C53 175.8(7)
C51 C52 C53 C54 0.5(12)
C52 C53 C54 C55 0.3(13)
C53 C54 C55 C56 0.1(13)
C54 C55 C56 C51 -1.4(13)
C52 C51 C56 C55 2.1(12)
B2 C51 C56 C55 -175.5(8)
C63 B2 C57 C62 -71.1(10)
C51 B2 C57 C62 56.8(10)
C63 B2 C57 C58 107.3(9)
C51 B2 C57 C58 -124.8(8)
C62 C57 C58 C59 0.3(13)
B2 C57 C58 C59 -178.2(8)
C57 C58 C59 C60 -0.1(16)
C58 C59 C60 C61 0.4(17)
C59 C60 C61 C62 -0.8(16)
C58 C57 C62 C61 -0.8(12)
B2 C57 C62 C61 177.7(8)
C60 C61 C62 C57 1.1(14)
C51 B2 C63 C68 -49.2(10)
C57 B2 C63 C68 78.4(10)
C51 B2 C63 C64 133.7(7)
C57 B2 C63 C64 -98.8(8)
C68 C63 C64 C65 -0.9(12)
B2 C63 C64 C65 176.5(8)
C63 C64 C65 C66 -0.5(14)
C64 C65 C66 C67 2.1(15)
C65 C66 C67 C68 -2.4(15)
C64 C63 C68 C67 0.6(12)
B2 C63 C68 C67 -176.7(7)
C66 C67 C68 C63 1.0(14)
C70 N9 C75 C76 75.6(9)
C69 N9 C75 C76 -166.3(7)
Li3 N9 C75 C76 -39.1(9)
C80 N12 C76 C75 80.6(9)
C78 N12 C76 C75 -155.7(8)
Li3 N12 C76 C75 -40.2(9)
N9 C75 C76 N12 57.2(11)
C71 N10 C77 C78 -164.2(7)
C72 N10 C77 C78 77.3(9)
Li3 N10 C77 C78 -37.3(9)
C76 N12 C78 C77 78.1(9)
C80 N12 C78 C77 -157.9(7)
Li3 N12 C78 C77 -38.6(8)
N10 C77 C78 N12 53.9(10)
C74 N11 C79 C80 70.3(9)
C73 N11 C79 C80 -171.9(7)
Li3 N11 C79 C80 -37.4(9)
C76 N12 C80 C79 -157.4(7)
C78 N12 C80 C79 78.6(9)
Li3 N12 C80 C79 -38.0(9)
N11 C79 C80 N12 53.3(10)
C84 O3 C81 C82 -30.7(8)
Li3 O3 C81 C82 147.3(7)
O3 C81 C82 C83 39.9(8)
C81 C82 C83 C84 -34.8(8)
C81 O3 C84 C83 7.8(8)
Li3 O3 C84 C83 -169.9(7)
C82 C83 C84 O3 17.4(8)
C97 B3 C85 C86 -30.4(10)
C91 B3 C85 C86 -157.1(7)
C97 B3 C85 C90 153.4(7)
C91 B3 C85 C90 26.7(10)
C90 C85 C86 C87 2.9(11)
B3 C85 C86 C87 -173.6(7)
C85 C86 C87 C88 -2.5(12)
C86 C87 C88 C89 0.9(12)
C87 C88 C89 C90 0.0(13)
C88 C89 C90 C85 0.5(13)
C86 C85 C90 C89 -1.8(11)
B3 C85 C90 C89 174.6(7)
C97 B3 C91 C92 -60.2(9)
C85 B3 C91 C92 67.0(10)
C97 B3 C91 C96 116.6(8)
C85 B3 C91 C96 -116.3(8)
C96 C91 C92 C93 3.1(11)
B3 C91 C92 C93 -179.9(7)
C91 C92 C93 C94 -2.4(12)
C92 C93 C94 C95 0.1(12)
C93 C94 C95 C96 1.2(12)
C94 C95 C96 C91 -0.3(12)
C92 C91 C96 C95 -1.8(11)
B3 C91 C96 C95 -178.7(7)
C85 B3 C97 C98 -40.9(10)
C91 B3 C97 C98 85.7(9)
C85 B3 C97 C102 143.4(7)
C91 B3 C97 C102 -89.9(8)
C102 C97 C98 C99 -0.7(11)
B3 C97 C98 C99 -176.5(7)
C97 C98 C99 C100 0.6(12)
C98 C99 C100 C101 -0.2(13)
C99 C100 C101 C102 0.1(13)
C100 C101 C102 C97 -0.2(13)
C98 C97 C102 C101 0.5(12)
B3 C97 C102 C101 176.5(7)
